data_4032428
loop_
_publ_author_name
'Filimonov, Valeriy O.'
'Dianova, Lidia N.'
'Galata, Kristina A.'
'Beryozkina, Tetyana V.'
'Novikov, Mikhail S.'
'Berseneva, Vera S.'
'Eltsov, Oleg S.'
'Lebedev, Albert T.'
'Slepukhin, Pavel A.'
'Bakulev, Vasiliy A.'

_publ_section_title
;
 Switchable Synthesis of 4,5-Functionalized 1,2,3-Thiadiazoles and
 1,2,3-Triazoles from 2-Cyanothioacetamides under Diazo Group Transfer
 Conditions.
;
_journal_issue 8
_journal_name_full 'The Journal of organic chemistry'
_journal_page_first 4056
_journal_page_last 4071
_journal_paper_doi 10.1021/acs.joc.6b02736
_journal_volume 82
_journal_year 2017
_chemical_formula_moiety 'C15 H19 N5 O2 S2'
_chemical_formula_sum 'C15 H19 N5 O2 S2'
_chemical_formula_weight 365.47
_chemical_name_systematic
; 
 ? 
;
_space_group_IT_number 14
_symmetry_cell_setting monoclinic
_symmetry_space_group_name_Hall '-P 2yn'
_symmetry_space_group_name_H-M 'P 1 21/n 1'
_atom_sites_solution_hydrogens geom
_atom_sites_solution_primary direct
_atom_sites_solution_secondary difmap
_audit_creation_method SHELXL-97
_cell_angle_alpha 90.00
_cell_angle_beta 101.401(7)
_cell_angle_gamma 90.00
_cell_formula_units_Z 4
_cell_length_a 10.0324(9)
_cell_length_b 17.4049(12)
_cell_length_c 10.1453(6)
_cell_measurement_reflns_used 2182
_cell_measurement_temperature 295(2)
_cell_measurement_theta_max 28.30
_cell_measurement_theta_min 2.86
_cell_volume 1736.5(2)
_computing_cell_refinement
;
CrysAlis RED, Oxford Diffraction Ltd.,
Version 1.171.29.9 (release 23-03-2006 CrysAlis171 .NET)
(compiled Mar 23 2006,23:39:28)
;
_computing_data_collection
;
CrysAlis CCD, Oxford Diffraction Ltd.,
Version 1.171.29.9 (release 23-03-2006 CrysAlis171 .NET)
(compiled Mar 23 2006,23:39:28)
;
_computing_data_reduction
;
CrysAlis RED, Oxford Diffraction Ltd.,
Version 1.171.29.9 (release 23-03-2006 CrysAlis171 .NET)
(compiled Mar 23 2006,23:39:28)
;
_computing_molecular_graphics 'Bruker SHELXTL'
_computing_publication_material 'Bruker SHELXTL'
_computing_structure_refinement 'SHELXL-97 (Sheldrick, 1997)'
_computing_structure_solution 'SHELXS-97 (Sheldrick, 1990)'
_diffrn_ambient_temperature 295(2)
_diffrn_measured_fraction_theta_full 0.959
_diffrn_measured_fraction_theta_max 0.939
_diffrn_measurement_device_type 'Xcalibur S CCD'
_diffrn_measurement_method 'omega scans'
_diffrn_radiation_monochromator graphite
_diffrn_radiation_source 'fine-focus sealed tube'
_diffrn_radiation_type MoK\a
_diffrn_radiation_wavelength 0.71073
_diffrn_reflns_av_R_equivalents 0.0200
_diffrn_reflns_av_sigmaI/netI 0.0493
_diffrn_reflns_limit_h_max 11
_diffrn_reflns_limit_h_min -13
_diffrn_reflns_limit_k_max 22
_diffrn_reflns_limit_k_min -23
_diffrn_reflns_limit_l_max 13
_diffrn_reflns_limit_l_min -6
_diffrn_reflns_number 8136
_diffrn_reflns_theta_full 26.00
_diffrn_reflns_theta_max 28.30
_diffrn_reflns_theta_min 2.86
_diffrn_standards_decay_% 0
_diffrn_standards_interval_count 0
_diffrn_standards_interval_time 0
_diffrn_standards_number 0
_exptl_absorpt_coefficient_mu 0.325
_exptl_absorpt_correction_type none
_exptl_crystal_colour colorless
_exptl_crystal_density_diffrn 1.398
_exptl_crystal_density_method 'not measured'
_exptl_crystal_description prism
_exptl_crystal_F_000 768
_exptl_crystal_size_max 0.25
_exptl_crystal_size_mid 0.20
_exptl_crystal_size_min 0.15
_refine_diff_density_max 0.226
_refine_diff_density_min -0.262
_refine_diff_density_rms 0.043
_refine_ls_extinction_method none
_refine_ls_goodness_of_fit_ref 1.012
_refine_ls_hydrogen_treatment mixed
_refine_ls_matrix_type full
_refine_ls_number_parameters 225
_refine_ls_number_reflns 4053
_refine_ls_number_restraints 0
_refine_ls_restrained_S_all 1.012
_refine_ls_R_factor_all 0.0796
_refine_ls_R_factor_gt 0.0389
_refine_ls_shift/su_max 0.000
_refine_ls_shift/su_mean 0.000
_refine_ls_structure_factor_coef Fsqd
_refine_ls_weighting_details 'calc w=1/[\s^2^(Fo^2^)+(0.0420P)^2^+0.0000P] where P=(Fo^2^+2Fc^2^)/3'
_refine_ls_weighting_scheme calc
_refine_ls_wR_factor_gt 0.0875
_refine_ls_wR_factor_ref 0.0927
_reflns_number_gt 2182
_reflns_number_total 4053
_reflns_threshold_expression >2sigma(I)
_cod_data_source_file jo6b02736_si_001.cif
_cod_data_source_block dc
_cod_depositor_comments
;
The following automatic conversions were performed:

'_symmetry_cell_setting' value 'Monoclinic' changed to 'monoclinic'
according to
/home/data/users/saulius/crontab/automatic-downloads/rss-feeds/ACS/lib/dictionaries/cif_core.dic
dictionary named 'cif_core.dic' version 2.4.2 from 2011-04-26.

Automatic conversion script
Id: cif_fix_values 4973 2017-02-22 13:04:09Z antanas 

 Adding full bibliography for 4032428--4032429.cif.
;
_cod_original_sg_symbol_H-M P2(1)/n
_cod_database_code 4032428

loop_
_symmetry_equiv_pos_as_xyz
'x, y, z'
'-x+1/2, y+1/2, -z+1/2'
'-x, -y, -z'
'x-1/2, -y-1/2, z-1/2'

loop_
_atom_site_label
_atom_site_type_symbol
_atom_site_fract_x
_atom_site_fract_y
_atom_site_fract_z
_atom_site_U_iso_or_equiv
_atom_site_adp_type
_atom_site_occupancy
_atom_site_symmetry_multiplicity
_atom_site_calc_flag
_atom_site_refinement_flags
S1 S 0.04989(5) 0.13616(3) 0.68911(5) 0.04986(16) Uani 1 1 d .
N1 N 0.49453(18) 0.05025(9) 0.61677(18) 0.0636(5) Uani 1 1 d .
O1 O 0.04224(16) 0.11989(8) 0.82510(14) 0.0698(4) Uani 1 1 d .
C1 C -0.1542(3) 0.45838(14) 0.5641(3) 0.1079(10) Uani 1 1 d .
H1A H -0.1903 0.4620 0.4694 0.162 Uiso 1 1 calc R
H1B H -0.0818 0.4949 0.5887 0.162 Uiso 1 1 calc R
H1C H -0.2247 0.4692 0.6130 0.162 Uiso 1 1 calc R
C2 C 0.27235(18) 0.09866(9) 0.61338(17) 0.0403(4) Uani 1 1 d .
O2 O -0.02459(14) 0.08640(7) 0.58698(15) 0.0676(4) Uani 1 1 d .
N2 N 0.62345(19) 0.06070(10) 0.6348(2) 0.0784(6) Uani 1 1 d .
S3 S 0.66132(6) 0.15452(3) 0.65592(6) 0.06872(19) Uani 1 1 d .
N3 N 0.45979(16) 0.25580(8) 0.64949(17) 0.0553(4) Uani 1 1 d .
C3 C 0.0038(2) 0.28383(11) 0.75459(18) 0.0543(5) Uani 1 1 d .
H3A H 0.0433 0.2704 0.8424 0.065 Uiso 1 1 calc R
N4 N 0.20765(15) 0.14475(8) 0.68076(15) 0.0476(4) Uani 1 1 d .
C4 C 0.49422(19) 0.18141(10) 0.64269(18) 0.0464(4) Uani 1 1 d .
N5 N 0.2241(2) 0.03817(10) 0.5435(2) 0.0656(5) Uani 1 1 d .
H5A H 0.143(2) 0.0282(11) 0.5395(19) 0.062(7) Uiso 1 1 d .
H5B H 0.273(3) 0.0131(12) 0.496(2) 0.083(8) Uiso 1 1 d .
C5 C 0.41746(18) 0.11367(9) 0.62113(17) 0.0439(4) Uani 1 1 d .
C6 C 0.3374(2) 0.28499(10) 0.5597(2) 0.0626(6) Uani 1 1 d .
H6A H 0.2653 0.2472 0.5528 0.075 Uiso 1 1 calc R
H6B H 0.3565 0.2927 0.4706 0.075 Uiso 1 1 calc R
C7 C 0.2910(3) 0.35874(11) 0.6095(3) 0.0850(8) Uani 1 1 d .
H7A H 0.2619 0.3500 0.6939 0.102 Uiso 1 1 calc R
H7B H 0.2138 0.3782 0.5451 0.102 Uiso 1 1 calc R
C8 C 0.4043(3) 0.41785(12) 0.6301(3) 0.0884(8) Uani 1 1 d .
H8A H 0.4275 0.4306 0.5443 0.106 Uiso 1 1 calc R
H8B H 0.3741 0.4644 0.6678 0.106 Uiso 1 1 calc R
C9 C 0.5265(3) 0.38658(12) 0.7231(3) 0.0838(8) Uani 1 1 d .
H9A H 0.6003 0.4234 0.7311 0.101 Uiso 1 1 calc R
H9B H 0.5055 0.3794 0.8116 0.101 Uiso 1 1 calc R
C10 C 0.5710(2) 0.31199(12) 0.6742(3) 0.0758(7) Uani 1 1 d .
H10A H 0.6038 0.3205 0.5917 0.091 Uiso 1 1 calc R
H10B H 0.6456 0.2915 0.7406 0.091 Uiso 1 1 calc R
C11 C -0.00833(18) 0.23004(10) 0.65380(18) 0.0442(4) Uani 1 1 d .
C12 C -0.0665(2) 0.25091(13) 0.5242(2) 0.0599(5) Uani 1 1 d .
H12A H -0.0751 0.2152 0.4548 0.072 Uiso 1 1 calc R
C13 C -0.1114(2) 0.32429(14) 0.4985(2) 0.0720(6) Uani 1 1 d .
H13A H -0.1508 0.3379 0.4108 0.086 Uiso 1 1 calc R
C14 C -0.1003(2) 0.37857(12) 0.5974(3) 0.0656(6) Uani 1 1 d .
C15 C -0.0421(2) 0.35707(11) 0.7258(2) 0.0654(6) Uani 1 1 d .
H15A H -0.0337 0.3930 0.7948 0.078 Uiso 1 1 calc R

loop_
_atom_site_aniso_label
_atom_site_aniso_U_11
_atom_site_aniso_U_22
_atom_site_aniso_U_33
_atom_site_aniso_U_23
_atom_site_aniso_U_13
_atom_site_aniso_U_12
S1 0.0397(3) 0.0496(3) 0.0630(3) -0.0056(2) 0.0169(2) -0.0029(2)
N1 0.0400(11) 0.0553(10) 0.0936(13) -0.0180(9) 0.0089(9) 0.0039(8)
O1 0.0801(12) 0.0668(9) 0.0725(10) 0.0173(7) 0.0394(8) 0.0101(7)
C1 0.109(3) 0.0756(16) 0.142(3) 0.0344(17) 0.033(2) 0.0292(16)
C2 0.0357(11) 0.0372(9) 0.0464(10) -0.0014(8) 0.0044(8) 0.0004(8)
O2 0.0395(8) 0.0615(8) 0.1025(11) -0.0289(8) 0.0153(8) -0.0128(6)
N2 0.0391(12) 0.0709(12) 0.1229(16) -0.0210(11) 0.0101(11) 0.0077(8)
S3 0.0343(3) 0.0739(4) 0.0968(4) -0.0104(3) 0.0102(3) -0.0038(2)
N3 0.0463(11) 0.0427(9) 0.0745(11) -0.0005(8) 0.0063(8) -0.0086(7)
C3 0.0618(14) 0.0553(12) 0.0457(12) -0.0013(10) 0.0106(10) 0.0009(9)
N4 0.0343(9) 0.0510(9) 0.0575(10) -0.0142(7) 0.0092(7) -0.0021(7)
C4 0.0360(11) 0.0533(11) 0.0488(11) -0.0026(9) 0.0062(8) -0.0028(8)
N5 0.0389(12) 0.0566(11) 0.1026(15) -0.0335(10) 0.0171(11) -0.0060(9)
C5 0.0372(11) 0.0441(10) 0.0493(11) -0.0067(8) 0.0060(8) 0.0020(8)
C6 0.0491(13) 0.0501(11) 0.0867(15) 0.0086(11) 0.0093(11) -0.0004(9)
C7 0.0748(19) 0.0546(13) 0.130(2) 0.0049(14) 0.0307(16) 0.0083(12)
C8 0.104(2) 0.0487(13) 0.117(2) -0.0046(13) 0.0321(19) -0.0046(13)
C9 0.107(2) 0.0592(14) 0.0861(17) -0.0085(13) 0.0221(16) -0.0323(14)
C10 0.0602(16) 0.0618(14) 0.1006(18) -0.0047(12) 0.0038(13) -0.0180(11)
C11 0.0326(10) 0.0546(11) 0.0470(11) -0.0047(9) 0.0118(8) -0.0034(8)
C12 0.0536(14) 0.0762(14) 0.0481(13) -0.0077(11) 0.0061(10) 0.0030(11)
C13 0.0629(16) 0.0932(17) 0.0574(14) 0.0200(13) 0.0061(11) 0.0117(12)
C14 0.0559(15) 0.0667(14) 0.0768(16) 0.0144(13) 0.0199(12) 0.0084(10)
C15 0.0741(17) 0.0535(13) 0.0710(16) -0.0093(11) 0.0202(12) 0.0033(11)

loop_
_atom_type_symbol
_atom_type_description
_atom_type_scat_dispersion_real
_atom_type_scat_dispersion_imag
_atom_type_scat_source
C C 0.0033 0.0016 'International Tables Vol C Tables 4.2.6.8 and 6.1.1.4'
H H 0.0000 0.0000 'International Tables Vol C Tables 4.2.6.8 and 6.1.1.4'
O O 0.0106 0.0060 'International Tables Vol C Tables 4.2.6.8 and 6.1.1.4'
S S 0.1246 0.1234 'International Tables Vol C Tables 4.2.6.8 and 6.1.1.4'
N N 0.0061 0.0033 'International Tables Vol C Tables 4.2.6.8 and 6.1.1.4'

loop_
_geom_angle_atom_site_label_1
_geom_angle_atom_site_label_2
_geom_angle_atom_site_label_3
_geom_angle
O1 S1 O2 117.21(9)
O1 S1 N4 108.14(9)
O2 S1 N4 113.19(8)
O1 S1 C11 107.72(8)
O2 S1 C11 108.03(9)
N4 S1 C11 101.22(8)
N2 N1 C5 116.49(16)
C14 C1 H1A 109.5
C14 C1 H1B 109.5
H1A C1 H1B 109.5
C14 C1 H1C 109.5
H1A C1 H1C 109.5
H1B C1 H1C 109.5
N4 C2 N5 127.51(18)
N4 C2 C5 116.96(15)
N5 C2 C5 115.46(16)
N1 N2 S3 110.61(13)
N2 S3 C4 93.57(9)
C4 N3 C10 117.14(17)
C4 N3 C6 119.55(16)
C10 N3 C6 112.96(16)
C15 C3 C11 119.98(19)
C15 C3 H3A 120.0
C11 C3 H3A 120.0
C2 N4 S1 124.49(13)
N3 C4 C5 132.76(18)
N3 C4 S3 120.93(14)
C5 C4 S3 106.27(13)
C2 N5 H5A 116.8(13)
C2 N5 H5B 120.9(16)
H5A N5 H5B 122(2)
N1 C5 C4 113.04(17)
N1 C5 C2 114.87(15)
C4 C5 C2 131.87(16)
N3 C6 C7 111.56(19)
N3 C6 H6A 109.3
C7 C6 H6A 109.3
N3 C6 H6B 109.3
C7 C6 H6B 109.3
H6A C6 H6B 108.0
C6 C7 C8 110.9(2)
C6 C7 H7A 109.5
C8 C7 H7A 109.5
C6 C7 H7B 109.5
C8 C7 H7B 109.5
H7A C7 H7B 108.1
C9 C8 C7 109.8(2)
C9 C8 H8A 109.7
C7 C8 H8A 109.7
C9 C8 H8B 109.7
C7 C8 H8B 109.7
H8A C8 H8B 108.2
C10 C9 C8 111.7(2)
C10 C9 H9A 109.3
C8 C9 H9A 109.3
C10 C9 H9B 109.3
C8 C9 H9B 109.3
H9A C9 H9B 107.9
N3 C10 C9 111.7(2)
N3 C10 H10A 109.3
C9 C10 H10A 109.3
N3 C10 H10B 109.3
C9 C10 H10B 109.3
H10A C10 H10B 107.9
C3 C11 C12 119.30(17)
C3 C11 S1 120.49(14)
C12 C11 S1 120.21(14)
C13 C12 C11 119.44(19)
C13 C12 H12A 120.3
C11 C12 H12A 120.3
C12 C13 C14 122.1(2)
C12 C13 H13A 118.9
C14 C13 H13A 118.9
C13 C14 C15 117.83(19)
C13 C14 C1 120.0(2)
C15 C14 C1 122.1(2)
C3 C15 C14 121.3(2)
C3 C15 H15A 119.3
C14 C15 H15A 119.3

loop_
_geom_bond_atom_site_label_1
_geom_bond_atom_site_label_2
_geom_bond_distance
S1 O1 1.4252(14)
S1 O2 1.4408(14)
S1 N4 1.6085(15)
S1 C11 1.7484(18)
N1 N2 1.283(2)
N1 C5 1.353(2)
C1 C14 1.504(3)
C1 H1A 0.9600
C1 H1B 0.9600
C1 H1C 0.9600
C2 N4 1.307(2)
C2 N5 1.308(2)
C2 C5 1.466(2)
N2 S3 1.6807(18)
S3 C4 1.7201(19)
N3 C4 1.345(2)
N3 C10 1.467(2)
N3 C6 1.468(3)
C3 C15 1.367(3)
C3 C11 1.374(2)
C3 H3A 0.9300
C4 C5 1.402(2)
N5 H5A 0.83(2)
N5 H5B 0.87(2)
C6 C7 1.487(3)
C6 H6A 0.9700
C6 H6B 0.9700
C7 C8 1.516(3)
C7 H7A 0.9700
C7 H7B 0.9700
C8 C9 1.494(4)
C8 H8A 0.9700
C8 H8B 0.9700
C9 C10 1.489(3)
C9 H9A 0.9700
C9 H9B 0.9700
C10 H10A 0.9700
C10 H10B 0.9700
C11 C12 1.378(3)
C12 C13 1.362(3)
C12 H12A 0.9300
C13 C14 1.367(3)
C13 H13A 0.9300
C14 C15 1.370(3)
C15 H15A 0.9300
